data_1501793
loop_
_publ_author_name
'Stempfle, Florian'
'Quinzler, Dorothee'
'Heckler, Ilona'
'Mecking, Stefan'

_publ_section_title
;
 Long-Chain Linear C19and C23Monomers and Polycondensates from Unsaturated
 Fatty Acid Esters
;
_journal_issue 11
_journal_name_full Macromolecules
_journal_page_first 4159
_journal_paper_doi 10.1021/ma200627e
_journal_volume 44
_journal_year 2011
_chemical_formula_moiety 'C25 H44 F3 O3 P2 Pd S, C F3 O3 S'
_chemical_formula_sum 'C26 H44 F6 O6 P2 Pd S2'
_chemical_formula_weight 799.07
_chemical_name_systematic
; 
 ? 
;
_space_group_IT_number 19
_symmetry_cell_setting orthorhombic
_symmetry_Int_Tables_number 19
_symmetry_space_group_name_Hall 'P 2ac 2ab'
_symmetry_space_group_name_H-M 'P 21 21 21'
_atom_sites_solution_hydrogens geom
_atom_sites_solution_primary heavy
_atom_sites_solution_secondary difmap
_audit_creation_method SHELXL-97
_cell_angle_alpha 90.00
_cell_angle_beta 90.00
_cell_angle_gamma 90.00
_cell_formula_units_Z 4
_cell_length_a 9.1472(3)
_cell_length_b 11.3899(5)
_cell_length_c 32.6773(10)
_cell_measurement_reflns_used 62270
_cell_measurement_temperature 100(2)
_cell_measurement_theta_max 28.41
_cell_measurement_theta_min 1.78
_cell_volume 3404.5(2)
_computing_cell_refinement 'STOE X-AREA'
_computing_data_collection 'STOE X-AREA'
_computing_data_reduction 'STOE X-RED'
_computing_structure_refinement 'SHELXL-97 (Sheldrick, 1997)'
_computing_structure_solution 'SHELXS-97 (Sheldrick, 1990)'
_diffrn_ambient_temperature 100(2)
_diffrn_detector_area_resol_mean 6.67
_diffrn_measured_fraction_theta_full 0.994
_diffrn_measured_fraction_theta_max 0.994
_diffrn_measurement_device_type 'STOE IPDS 2T'
_diffrn_measurement_method 'rotation method'
_diffrn_radiation_monochromator graphite
_diffrn_radiation_source 'fine-focus sealed tube'
_diffrn_radiation_type MoK\a
_diffrn_radiation_wavelength 0.71073
_diffrn_reflns_av_R_equivalents 0.0578
_diffrn_reflns_av_sigmaI/netI 0.0685
_diffrn_reflns_limit_h_max 11
_diffrn_reflns_limit_h_min -12
_diffrn_reflns_limit_k_max 14
_diffrn_reflns_limit_k_min -15
_diffrn_reflns_limit_l_max 42
_diffrn_reflns_limit_l_min -42
_diffrn_reflns_number 43569
_diffrn_reflns_theta_full 27.96
_diffrn_reflns_theta_max 27.96
_diffrn_reflns_theta_min 1.89
_exptl_absorpt_coefficient_mu 0.831
_exptl_absorpt_correction_T_max 0.8377
_exptl_absorpt_correction_T_min 0.7002
_exptl_absorpt_correction_type integration
_exptl_absorpt_process_details 'STOE X-RED32'
_exptl_crystal_colour orange
_exptl_crystal_density_diffrn 1.559
_exptl_crystal_density_method 'not measured'
_exptl_crystal_description fragment
_exptl_crystal_F_000 1640
_exptl_crystal_size_max 0.450
_exptl_crystal_size_mid 0.320
_exptl_crystal_size_min 0.210
_refine_diff_density_max 0.581
_refine_diff_density_min -0.703
_refine_diff_density_rms 0.061
_refine_ls_abs_structure_details 'Flack H D (1983), Acta Cryst. A39, 876-881'
_refine_ls_abs_structure_Flack 0.368(16)
_refine_ls_extinction_method none
_refine_ls_goodness_of_fit_ref 1.034
_refine_ls_hydrogen_treatment constr
_refine_ls_matrix_type full
_refine_ls_number_parameters 401
_refine_ls_number_reflns 8123
_refine_ls_number_restraints 0
_refine_ls_restrained_S_all 1.034
_refine_ls_R_factor_all 0.0290
_refine_ls_R_factor_gt 0.0253
_refine_ls_shift/su_max 0.001
_refine_ls_shift/su_mean 0.000
_refine_ls_structure_factor_coef Fsqd
_refine_ls_weighting_details 'calc w=1/[\s^2^(Fo^2^)+(0.0277P)^2^+2.7175P] where P=(Fo^2^+2Fc^2^)/3'
_refine_ls_weighting_scheme calc
_refine_ls_wR_factor_gt 0.0601
_refine_ls_wR_factor_ref 0.0607
_reflns_number_gt 7865
_reflns_number_total 8123
_reflns_threshold_expression >2sigma(I)
_cod_data_source_file ma200627e_si_001.cif
_cod_data_source_block f:\x_ray\gs10_058\platon\gs10_058
_cod_database_code 1501793

loop_
_symmetry_equiv_pos_as_xyz
'x, y, z'
'-x+1/2, -y, z+1/2'
'x+1/2, -y+1/2, -z'
'-x, y+1/2, -z+1/2'

loop_
_atom_site_label
_atom_site_type_symbol
_atom_site_fract_x
_atom_site_fract_y
_atom_site_fract_z
_atom_site_U_iso_or_equiv
_atom_site_adp_type
_atom_site_occupancy
_atom_site_symmetry_multiplicity
_atom_site_calc_flag
_atom_site_refinement_flags
C1 C 0.8235(4) -0.3156(2) 0.14585(8) 0.0316(6) Uani 1 1 d .
H1C H 0.9173 -0.3537 0.1401 0.038 Uiso 1 1 calc R
H1B H 0.7469 -0.3754 0.1481 0.038 Uiso 1 1 calc R
H1A H 0.8303 -0.2720 0.1716 0.038 Uiso 1 1 calc R
C2 C 0.9148(3) -0.1467(2) 0.10456(9) 0.0290(6) Uani 1 1 d .
H2C H 1.0006 -0.1914 0.0956 0.035 Uiso 1 1 calc R
H2B H 0.9371 -0.1066 0.1304 0.035 Uiso 1 1 calc R
H2A H 0.8893 -0.0885 0.0837 0.035 Uiso 1 1 calc R
C3 C 0.7661(3) -0.3034(2) 0.07122(8) 0.0288(6) Uani 1 1 d .
H3A H 0.7660 -0.2506 0.0475 0.035 Uiso 1 1 calc R
H3B H 0.6730 -0.3459 0.0724 0.035 Uiso 1 1 calc R
H3C H 0.8466 -0.3596 0.0686 0.035 Uiso 1 1 calc R
C4 C 0.7858(3) -0.2306(2) 0.11095(7) 0.0236(5) Uani 1 1 d .
C5 C 0.5087(3) -0.2569(3) 0.19166(8) 0.0320(6) Uani 1 1 d .
H5A H 0.5393 -0.1881 0.2075 0.038 Uiso 1 1 calc R
H5B H 0.5892 -0.3135 0.1904 0.038 Uiso 1 1 calc R
H5C H 0.4239 -0.2935 0.2049 0.038 Uiso 1 1 calc R
C6 C 0.4249(3) -0.3269(2) 0.12289(8) 0.0330(6) Uani 1 1 d .
H6A H 0.5096 -0.3792 0.1203 0.040 Uiso 1 1 calc R
H6B H 0.3932 -0.3018 0.0956 0.040 Uiso 1 1 calc R
H6C H 0.3450 -0.3688 0.1365 0.040 Uiso 1 1 calc R
C7 C 0.3349(3) -0.1375(2) 0.15234(8) 0.0295(6) Uani 1 1 d .
H7A H 0.3072 -0.1081 0.1252 0.035 Uiso 1 1 calc R
H7B H 0.3599 -0.0712 0.1701 0.035 Uiso 1 1 calc R
H7C H 0.2528 -0.1811 0.1642 0.035 Uiso 1 1 calc R
C8 C 0.4673(3) -0.2190(2) 0.14829(7) 0.0238(5) Uani 1 1 d .
C9 C 0.5598(3) -0.1029(2) 0.06954(7) 0.0199(4) Uani 1 1 d .
H9A H 0.6429 -0.0627 0.0561 0.024 Uiso 1 1 calc R
H9B H 0.5477 -0.1792 0.0554 0.024 Uiso 1 1 calc R
C10 C 0.4256(3) -0.03167(18) 0.06001(6) 0.0169(4) Uani 1 1 d .
C11 C 0.3042(3) -0.08953(19) 0.04411(7) 0.0232(5) Uani 1 1 d .
H11A H 0.3035 -0.1729 0.0432 0.028 Uiso 1 1 calc R
C12 C 0.1845(3) -0.0279(2) 0.02964(7) 0.0248(5) Uani 1 1 d .
H12A H 0.1015 -0.0689 0.0195 0.030 Uiso 1 1 calc R
C13 C 0.1863(3) 0.0943(2) 0.02995(7) 0.0257(5) Uani 1 1 d .
H13A H 0.1055 0.1374 0.0196 0.031 Uiso 1 1 calc R
C14 C 0.3070(3) 0.15229(19) 0.04552(7) 0.0234(4) Uani 1 1 d .
H14A H 0.3083 0.2357 0.0456 0.028 Uiso 1 1 calc R
C15 C 0.4265(3) 0.09142(19) 0.06112(7) 0.0183(4) Uani 1 1 d .
C16 C 0.5581(3) 0.16033(19) 0.07456(6) 0.0177(4) Uani 1 1 d .
H16B H 0.5423 0.2423 0.0655 0.021 Uiso 1 1 calc R
H16A H 0.6423 0.1301 0.0587 0.021 Uiso 1 1 calc R
C17 C 0.7894(3) 0.2581(2) 0.12355(7) 0.0207(5) Uani 1 1 d .
C18 C 0.9116(3) 0.1742(2) 0.10905(8) 0.0250(5) Uani 1 1 d .
H18A H 0.8811 0.1353 0.0837 0.030 Uiso 1 1 calc R
H18B H 0.9299 0.1150 0.1302 0.030 Uiso 1 1 calc R
H18C H 1.0012 0.2191 0.1041 0.030 Uiso 1 1 calc R
C19 C 0.8377(3) 0.3135(2) 0.16412(8) 0.0278(5) Uani 1 1 d .
H19A H 0.8442 0.2525 0.1852 0.033 Uiso 1 1 calc R
H19B H 0.7662 0.3729 0.1725 0.033 Uiso 1 1 calc R
H19C H 0.9336 0.3505 0.1606 0.033 Uiso 1 1 calc R
C20 C 0.7733(3) 0.3549(2) 0.09061(8) 0.0252(5) Uani 1 1 d .
H20C H 0.8592 0.4063 0.0913 0.030 Uiso 1 1 calc R
H20B H 0.6852 0.4012 0.0961 0.030 Uiso 1 1 calc R
H20A H 0.7653 0.3185 0.0635 0.030 Uiso 1 1 calc R
C21 C 0.4701(3) 0.2448(2) 0.15845(7) 0.0212(5) Uani 1 1 d .
C22 C 0.4952(3) 0.2297(3) 0.20469(7) 0.0293(6) Uani 1 1 d .
H22A H 0.5907 0.2624 0.2121 0.035 Uiso 1 1 calc R
H22B H 0.4926 0.1461 0.2117 0.035 Uiso 1 1 calc R
H22C H 0.4182 0.2711 0.2198 0.035 Uiso 1 1 calc R
C23 C 0.4633(3) 0.3762(2) 0.14812(8) 0.0274(5) Uani 1 1 d .
H23A H 0.4512 0.3860 0.1185 0.033 Uiso 1 1 calc R
H23B H 0.5540 0.4144 0.1569 0.033 Uiso 1 1 calc R
H23C H 0.3802 0.4120 0.1623 0.033 Uiso 1 1 calc R
C24 C 0.3200(3) 0.1914(2) 0.14815(8) 0.0309(5) Uani 1 1 d .
H24A H 0.3257 0.1057 0.1499 0.037 Uiso 1 1 calc R
H24B H 0.2916 0.2144 0.1204 0.037 Uiso 1 1 calc R
H24C H 0.2470 0.2202 0.1677 0.037 Uiso 1 1 calc R
C25 C 1.0324(3) -0.0061(3) 0.23379(7) 0.0364(6) Uani 1 1 d .
C26 C 0.6532(2) 0.0014(3) -0.04608(7) 0.0288(5) Uani 1 1 d .
F1 F 1.06608(17) 0.01809(19) 0.19515(5) 0.0412(4) Uani 1 1 d .
F2 F 1.0948(3) -0.1078(2) 0.24336(7) 0.0591(6) Uani 1 1 d .
F3 F 1.0869(3) 0.0764(2) 0.25742(7) 0.0652(7) Uani 1 1 d .
F4 F 0.5566(2) -0.0613(2) -0.02588(6) 0.0563(6) Uani 1 1 d .
F5 F 0.6046(2) 0.11041(18) -0.04568(9) 0.0732(8) Uani 1 1 d .
F6 F 0.65187(19) -0.0386(2) -0.08402(5) 0.0510(6) Uani 1 1 d .
O1 O 0.7903(2) -0.11013(16) 0.21213(6) 0.0300(4) Uani 1 1 d .
O2 O 0.7796(2) 0.09464(16) 0.22308(5) 0.0276(4) Uani 1 1 d .
O3 O 0.8131(2) -0.0352(2) 0.28259(5) 0.0429(5) Uani 1 1 d .
O4 O 0.9260(2) 0.05534(16) -0.05045(5) 0.0281(4) Uani 1 1 d .
O5 O 0.8614(2) -0.13225(16) -0.02043(6) 0.0355(5) Uani 1 1 d .
O6 O 0.8127(2) 0.04813(16) 0.01629(5) 0.0306(4) Uani 1 1 d .
P1 P 0.61843(7) -0.13622(5) 0.121798(18) 0.01766(12) Uani 1 1 d .
P2 P 0.61683(7) 0.16704(5) 0.128445(17) 0.01649(12) Uani 1 1 d .
S1 S 0.83423(6) -0.01549(6) 0.240118(16) 0.02585(12) Uani 1 1 d .
S2 S 0.83432(5) -0.00803(5) -0.022583(14) 0.01857(10) Uani 1 1 d .
Pd1 Pd 0.688826(17) 0.007229(15) 0.165359(4) 0.01772(4) Uani 1 1 d .

loop_
_atom_site_aniso_label
_atom_site_aniso_U_11
_atom_site_aniso_U_22
_atom_site_aniso_U_33
_atom_site_aniso_U_23
_atom_site_aniso_U_13
_atom_site_aniso_U_12
C1 0.0372(15) 0.0306(12) 0.0271(12) 0.0045(10) -0.0019(13) 0.0120(12)
C2 0.0225(14) 0.0319(13) 0.0327(13) -0.0007(11) 0.0024(11) 0.0044(11)
C3 0.0354(15) 0.0258(12) 0.0253(12) 0.0001(10) 0.0031(11) 0.0120(10)
C4 0.0256(13) 0.0245(11) 0.0206(11) 0.0040(9) 0.0013(9) 0.0070(9)
C5 0.0372(16) 0.0377(15) 0.0210(12) 0.0050(10) 0.0027(11) -0.0086(12)
C6 0.0436(17) 0.0267(13) 0.0287(13) -0.0015(10) -0.0002(12) -0.0084(12)
C7 0.0242(14) 0.0333(12) 0.0310(12) 0.0013(10) 0.0072(10) -0.0050(11)
C8 0.0290(14) 0.0246(11) 0.0177(11) -0.0005(9) 0.0011(10) -0.0045(10)
C9 0.0253(12) 0.0171(10) 0.0173(10) -0.0007(8) 0.0013(9) 0.0031(9)
C10 0.0185(10) 0.0184(10) 0.0137(9) -0.0014(7) -0.0006(8) 0.0005(8)
C11 0.0284(13) 0.0195(9) 0.0216(10) -0.0018(8) -0.0006(10) -0.0022(10)
C12 0.0219(11) 0.0276(11) 0.0249(10) -0.0023(8) -0.0056(9) -0.0022(10)
C13 0.0237(12) 0.0269(11) 0.0264(11) -0.0014(9) -0.0049(10) 0.0029(11)
C14 0.0231(12) 0.0210(10) 0.0261(11) -0.0023(8) -0.0042(10) 0.0015(10)
C15 0.0213(11) 0.0180(10) 0.0157(9) -0.0016(8) -0.0004(8) 0.0003(9)
C16 0.0195(11) 0.0185(10) 0.0152(9) 0.0004(8) -0.0010(8) -0.0001(8)
C17 0.0200(12) 0.0239(10) 0.0183(10) -0.0003(8) -0.0021(9) -0.0042(9)
C18 0.0211(13) 0.0297(12) 0.0241(12) 0.0007(10) 0.0017(10) -0.0007(10)
C19 0.0321(14) 0.0293(11) 0.0219(11) -0.0022(10) -0.0044(11) -0.0093(10)
C20 0.0245(12) 0.0256(11) 0.0254(11) 0.0024(9) 0.0010(10) -0.0042(9)
C21 0.0212(12) 0.0238(11) 0.0185(11) -0.0026(8) 0.0038(9) 0.0012(9)
C22 0.0312(15) 0.0383(15) 0.0184(11) 0.0009(10) 0.0033(10) 0.0081(11)
C23 0.0322(14) 0.0252(12) 0.0247(11) 0.0000(10) 0.0067(10) 0.0056(10)
C24 0.0236(13) 0.0351(13) 0.0342(13) -0.0062(11) 0.0065(12) -0.0008(12)
C25 0.0305(12) 0.0555(17) 0.0232(10) 0.0064(14) -0.0048(9) -0.0008(16)
C26 0.0240(11) 0.0347(12) 0.0278(10) -0.0025(12) -0.0025(8) -0.0050(12)
F1 0.0288(7) 0.0658(12) 0.0289(7) 0.0136(8) 0.0037(6) -0.0001(9)
F2 0.0409(12) 0.0849(16) 0.0514(12) 0.0274(11) -0.0031(10) 0.0221(11)
F3 0.0381(12) 0.1029(18) 0.0545(13) -0.0225(12) -0.0081(10) -0.0241(12)
F4 0.0321(10) 0.1036(17) 0.0333(9) 0.0004(10) -0.0014(8) -0.0341(11)
F5 0.0400(12) 0.0446(11) 0.135(2) -0.0130(13) -0.0406(14) 0.0135(9)
F6 0.0290(8) 0.1035(17) 0.0204(7) -0.0124(8) -0.0055(6) 0.0017(9)
O1 0.0360(12) 0.0274(9) 0.0266(9) 0.0057(7) -0.0097(8) -0.0025(8)
O2 0.0295(11) 0.0324(9) 0.0210(8) -0.0043(7) -0.0065(7) 0.0003(8)
O3 0.0355(10) 0.0748(15) 0.0185(8) 0.0093(8) -0.0001(8) -0.0059(11)
O4 0.0234(9) 0.0367(9) 0.0243(8) 0.0069(7) 0.0028(7) -0.0061(7)
O5 0.0491(13) 0.0186(8) 0.0388(11) 0.0015(7) -0.0157(9) -0.0005(8)
O6 0.0237(9) 0.0425(10) 0.0256(8) -0.0143(7) 0.0028(8) -0.0062(8)
P1 0.0209(3) 0.0175(3) 0.0146(3) 0.0006(2) -0.0001(2) 0.0010(2)
P2 0.0184(3) 0.0176(3) 0.0135(2) -0.0009(2) 0.0003(2) -0.0003(2)
S1 0.0242(3) 0.0373(3) 0.0160(2) 0.0044(2) -0.00261(19) -0.0022(3)
S2 0.0198(2) 0.0195(2) 0.0165(2) -0.0009(2) -0.00038(17) -0.0014(2)
Pd1 0.01955(7) 0.01963(7) 0.01399(7) 0.00075(6) -0.00122(5) -0.00038(7)

loop_
_atom_type_symbol
_atom_type_description
_atom_type_scat_dispersion_real
_atom_type_scat_dispersion_imag
_atom_type_scat_source
C C 0.0033 0.0016 'International Tables Vol C Tables 4.2.6.8 and 6.1.1.4'
H H 0.0000 0.0000 'International Tables Vol C Tables 4.2.6.8 and 6.1.1.4'
F F 0.0171 0.0103 'International Tables Vol C Tables 4.2.6.8 and 6.1.1.4'
O O 0.0106 0.0060 'International Tables Vol C Tables 4.2.6.8 and 6.1.1.4'
P P 0.1023 0.0942 'International Tables Vol C Tables 4.2.6.8 and 6.1.1.4'
S S 0.1246 0.1234 'International Tables Vol C Tables 4.2.6.8 and 6.1.1.4'
Pd Pd -0.9988 1.0072 'International Tables Vol C Tables 4.2.6.8 and 6.1.1.4'

loop_
_geom_angle_atom_site_label_1
_geom_angle_atom_site_label_2
_geom_angle_atom_site_label_3
_geom_angle
C2 C4 C1 108.8(2)
C2 C4 C3 108.0(2)
C1 C4 C3 108.1(2)
C2 C4 P1 107.03(17)
C1 C4 P1 113.45(18)
C3 C4 P1 111.32(18)
C5 C8 C7 106.7(2)
C5 C8 C6 109.7(2)
C7 C8 C6 109.4(2)
C5 C8 P1 112.7(2)
C7 C8 P1 108.47(17)
C6 C8 P1 109.77(18)
C10 C9 P1 122.98(16)
C11 C10 C15 119.2(2)
C11 C10 C9 118.24(19)
C15 C10 C9 121.9(2)
C12 C11 C10 121.2(2)
C11 C12 C13 119.7(2)
C14 C13 C12 119.3(3)
C13 C14 C15 121.6(2)
C14 C15 C10 118.9(2)
C14 C15 C16 118.4(2)
C10 C15 C16 122.3(2)
C15 C16 P2 122.31(16)
C19 C17 C18 108.1(2)
C19 C17 C20 109.60(19)
C18 C17 C20 107.23(19)
C19 C17 P2 113.09(17)
C18 C17 P2 106.84(16)
C20 C17 P2 111.66(17)
C23 C21 C22 109.3(2)
C23 C21 C24 107.5(2)
C22 C21 C24 107.7(2)
C23 C21 P2 111.90(17)
C22 C21 P2 110.66(18)
C24 C21 P2 109.65(16)
F3 C25 F1 108.8(3)
F3 C25 F2 108.8(2)
F1 C25 F2 107.7(3)
F3 C25 S1 110.6(2)
F1 C25 S1 110.48(16)
F2 C25 S1 110.4(2)
F4 C26 F5 106.3(3)
F4 C26 F6 106.1(2)
F5 C26 F6 109.3(2)
F4 C26 S2 111.48(18)
F5 C26 S2 110.90(18)
F6 C26 S2 112.45(17)
S1 O1 Pd1 95.77(9)
S1 O2 Pd1 93.71(9)
C9 P1 C8 108.53(12)
C9 P1 C4 100.31(11)
C8 P1 C4 113.15(11)
C9 P1 Pd1 121.41(8)
C8 P1 Pd1 106.34(8)
C4 P1 Pd1 107.22(8)
C16 P2 C21 108.03(11)
C16 P2 C17 100.64(10)
C21 P2 C17 112.34(11)
C16 P2 Pd1 123.81(7)
C21 P2 Pd1 107.80(8)
C17 P2 Pd1 103.93(8)
O3 S1 O2 117.51(13)
O3 S1 O1 117.11(13)
O2 S1 O1 107.41(9)
O3 S1 C25 104.78(12)
O2 S1 C25 104.22(14)
O1 S1 C25 104.09(14)
O3 S1 Pd1 143.62(9)
O2 S1 Pd1 54.84(7)
O1 S1 Pd1 52.67(7)
C25 S1 Pd1 111.58(8)
O4 S2 O6 114.74(11)
O4 S2 O5 115.20(12)
O6 S2 O5 114.75(12)
O4 S2 C26 103.52(11)
O6 S2 C26 102.72(11)
O5 S2 C26 103.57(13)
O1 Pd1 P1 96.71(5)
O1 Pd1 P2 163.72(5)
P1 Pd1 P2 99.30(2)
O1 Pd1 O2 62.96(7)
P1 Pd1 O2 159.50(5)
P2 Pd1 O2 101.15(5)
O1 Pd1 S1 31.56(5)
P1 Pd1 S1 128.27(2)
P2 Pd1 S1 132.37(2)
O2 Pd1 S1 31.45(5)

loop_
_geom_bond_atom_site_label_1
_geom_bond_atom_site_label_2
_geom_bond_distance
C1 C4 1.535(3)
C2 C4 1.532(4)
C3 C4 1.551(3)
C4 P1 1.904(3)
C5 C8 1.529(3)
C6 C8 1.533(3)
C7 C8 1.532(4)
C8 P1 1.884(3)
C9 C10 1.504(3)
C9 P1 1.830(2)
C10 C11 1.392(3)
C10 C15 1.402(3)
C11 C12 1.383(4)
C12 C13 1.392(3)
C13 C14 1.384(4)
C14 C15 1.391(3)
C15 C16 1.503(3)
C16 P2 1.842(2)
C17 C19 1.533(3)
C17 C18 1.545(4)
C17 C20 1.548(3)
C17 P2 1.896(3)
C21 C23 1.535(3)
C21 C22 1.538(3)
C21 C24 1.539(4)
C21 P2 1.883(3)
C25 F3 1.314(4)
C25 F1 1.328(3)
C25 F2 1.329(4)
C25 S1 1.827(3)
C26 F4 1.314(3)
C26 F5 1.318(4)
C26 F6 1.321(3)
C26 S2 1.829(2)
O1 S1 1.4696(19)
O1 Pd1 2.2327(18)
O2 S1 1.460(2)
O2 Pd1 2.2888(18)
O3 S1 1.4189(18)
O4 S2 1.4331(18)
O5 S2 1.4382(18)
O6 S2 1.4359(17)
P1 Pd1 2.2607(6)
P2 Pd1 2.2808(6)
S1 Pd1 2.7936(5)

loop_
_geom_torsion_atom_site_label_1
_geom_torsion_atom_site_label_2
_geom_torsion_atom_site_label_3
_geom_torsion_atom_site_label_4
_geom_torsion
P1 C9 C10 C11 -107.8(2)
P1 C9 C10 C15 81.4(3)
C15 C10 C11 C12 -0.3(3)
C9 C10 C11 C12 -171.4(2)
C10 C11 C12 C13 1.6(4)
C11 C12 C13 C14 -1.2(4)
C12 C13 C14 C15 -0.4(4)
C13 C14 C15 C10 1.6(4)
C13 C14 C15 C16 175.5(2)
C11 C10 C15 C14 -1.3(3)
C9 C10 C15 C14 169.4(2)
C11 C10 C15 C16 -174.8(2)
C9 C10 C15 C16 -4.2(3)
C14 C15 C16 P2 114.1(2)
C10 C15 C16 P2 -72.3(3)
C10 C9 P1 C8 59.2(2)
C10 C9 P1 C4 178.09(19)
C10 C9 P1 Pd1 -64.3(2)
C5 C8 P1 C9 176.96(18)
C7 C8 P1 C9 -65.18(19)
C6 C8 P1 C9 54.3(2)
C5 C8 P1 C4 66.6(2)
C7 C8 P1 C4 -175.58(17)
C6 C8 P1 C4 -56.1(2)
C5 C8 P1 Pd1 -50.9(2)
C7 C8 P1 Pd1 66.98(18)
C6 C8 P1 Pd1 -173.54(17)
C2 C4 P1 C9 84.93(18)
C1 C4 P1 C9 -155.1(2)
C3 C4 P1 C9 -32.9(2)
C2 C4 P1 C8 -159.67(17)
C1 C4 P1 C8 -39.7(2)
C3 C4 P1 C8 82.53(19)
C2 C4 P1 Pd1 -42.74(18)
C1 C4 P1 Pd1 77.2(2)
C3 C4 P1 Pd1 -160.54(15)
C15 C16 P2 C21 -65.1(2)
C15 C16 P2 C17 177.00(19)
C15 C16 P2 Pd1 62.1(2)
C23 C21 P2 C16 -70.3(2)
C22 C21 P2 C16 167.47(18)
C24 C21 P2 C16 48.83(19)
C23 C21 P2 C17 39.8(2)
C22 C21 P2 C17 -82.4(2)
C24 C21 P2 C17 158.94(17)
C23 C21 P2 Pd1 153.70(16)
C22 C21 P2 Pd1 31.5(2)
C24 C21 P2 Pd1 -87.15(17)
C19 C17 P2 C16 161.02(17)
C18 C17 P2 C16 -80.11(17)
C20 C17 P2 C16 36.84(18)
C19 C17 P2 C21 46.3(2)
C18 C17 P2 C21 165.20(15)
C20 C17 P2 C21 -77.85(18)
C19 C17 P2 Pd1 -69.93(18)
C18 C17 P2 Pd1 48.94(16)
C20 C17 P2 Pd1 165.89(15)
Pd1 O2 S1 O3 -138.02(11)
Pd1 O2 S1 O1 -3.45(11)
Pd1 O2 S1 C25 106.59(11)
Pd1 O1 S1 O3 138.33(11)
Pd1 O1 S1 O2 3.55(12)
Pd1 O1 S1 C25 -106.59(12)
F3 C25 S1 O3 -56.5(3)
F1 C25 S1 O3 -177.0(2)
F2 C25 S1 O3 63.9(2)
F3 C25 S1 O2 67.6(2)
F1 C25 S1 O2 -53.0(3)
F2 C25 S1 O2 -172.03(18)
F3 C25 S1 O1 -180.0(2)
F1 C25 S1 O1 59.5(3)
F2 C25 S1 O1 -59.6(2)
F3 C25 S1 Pd1 124.97(19)
F1 C25 S1 Pd1 4.5(3)
F2 C25 S1 Pd1 -114.61(17)
F4 C26 S2 O4 174.7(2)
F5 C26 S2 O4 -67.1(2)
F6 C26 S2 O4 55.7(2)
F4 C26 S2 O6 -65.6(2)
F5 C26 S2 O6 52.6(2)
F6 C26 S2 O6 175.4(2)
F4 C26 S2 O5 54.2(2)
F5 C26 S2 O5 172.4(2)
F6 C26 S2 O5 -64.9(2)
S1 O1 Pd1 P1 -179.65(9)
S1 O1 Pd1 P2 10.9(3)
S1 O1 Pd1 O2 -2.42(8)
C9 P1 Pd1 O1 -166.48(11)
C8 P1 Pd1 O1 68.97(11)
C4 P1 Pd1 O1 -52.34(10)
C9 P1 Pd1 P2 10.55(10)
C8 P1 Pd1 P2 -114.00(9)
C4 P1 Pd1 P2 124.68(8)
C9 P1 Pd1 O2 -173.55(17)
C8 P1 Pd1 O2 61.90(18)
C4 P1 Pd1 O2 -59.41(17)
C9 P1 Pd1 S1 -166.71(10)
C8 P1 Pd1 S1 68.74(9)
C4 P1 Pd1 S1 -52.58(8)
C16 P2 Pd1 O1 158.3(2)
C21 P2 Pd1 O1 -74.4(2)
C17 P2 Pd1 O1 45.0(2)
C16 P2 Pd1 P1 -11.08(10)
C21 P2 Pd1 P1 116.24(9)
C17 P2 Pd1 P1 -124.36(8)
C16 P2 Pd1 O2 170.38(11)
C21 P2 Pd1 O2 -62.30(10)
C17 P2 Pd1 O2 57.10(9)
C16 P2 Pd1 S1 166.00(9)
C21 P2 Pd1 S1 -66.67(9)
C17 P2 Pd1 S1 52.73(8)
S1 O2 Pd1 O1 2.43(8)
S1 O2 Pd1 P1 10.3(2)
S1 O2 Pd1 P2 -173.80(8)
O3 S1 Pd1 O1 -86.1(2)
O2 S1 Pd1 O1 -175.86(14)
C25 S1 Pd1 O1 91.58(18)
O3 S1 Pd1 P1 -85.61(18)
O2 S1 Pd1 P1 -175.42(10)
O1 S1 Pd1 P1 0.44(11)
C25 S1 Pd1 P1 92.03(14)
O3 S1 Pd1 P2 98.05(18)
O2 S1 Pd1 P2 8.25(10)
O1 S1 Pd1 P2 -175.90(11)
C25 S1 Pd1 P2 -84.31(14)
O3 S1 Pd1 O2 89.8(2)
O1 S1 Pd1 O2 175.86(14)
C25 S1 Pd1 O2 -92.56(17)
